data_7018484
loop_
_publ_author_name
'Zurawski, Alexander'
'Rybak, J-Christoph'
'Meyer, Larissa V.'
'Matthes, Philipp R.'
'Stepanenko, Vladimir'
'Dannenbauer, Nicole'
'W\"urthner, Frank'
'M\"uller-Buschbaum, Klaus'

_publ_section_title
;
 Alkaline earth imidazolate coordination polymers by solvent free melt
 synthesis as potential host lattices for rare earth photoluminescence:
 (x)(\\infty )[AE(Im)(2)(ImH)(2-3)], Mg, Ca, Sr, Ba, x = 1-2.
;
_journal_issue 14
_journal_name_full 'Dalton transactions (Cambridge, England : 2003)'
_journal_page_first 4067
_journal_page_last 4078
_journal_paper_doi 10.1039/c2dt12047j
_journal_volume 41
_journal_year 2012
_chemical_formula_sum 'C12 H14 Ca N8'
_chemical_formula_weight 310.39
_chemical_name_common
;
Calcium(II)-imidazolo-imidazolate network
;
_chemical_name_systematic
;
Bis-imidazolo-di-imidazolato-Calcium(II)
;
_space_group_IT_number 14
_symmetry_cell_setting monoclinic
_symmetry_space_group_name_Hall '-P 2ybc'
_symmetry_space_group_name_H-M 'P 1 21/c 1'
_atom_sites_solution_hydrogens geom
_atom_sites_solution_primary direct
_atom_sites_solution_secondary difmap
_audit_creation_method SHELXL-97
_cell_angle_alpha 90.00
_cell_angle_beta 114.68(3)
_cell_angle_gamma 90.00
_cell_formula_units_Z 2
_cell_length_a 9.0134(18)
_cell_length_b 8.6684(17)
_cell_length_c 10.313(2)
_cell_measurement_reflns_used 5888
_cell_measurement_temperature 140(2)
_cell_measurement_theta_max 54.98
_cell_measurement_theta_min 4.98
_cell_volume 732.2(3)
_computing_cell_refinement 'STOE SOFTWARE'
_computing_data_collection 'STOE SOFTWARE'
_computing_data_reduction 'STOE SOFTWARE'
_computing_molecular_graphics POVRAY
_computing_structure_refinement 'SHELXL-97 (Sheldrick, 1997)'
_computing_structure_solution 'SHELXS-97 (Sheldrick, 1997)'
_diffrn_ambient_temperature 140(2)
_diffrn_measured_fraction_theta_full 0.993
_diffrn_measured_fraction_theta_max 0.993
_diffrn_measurement_device_type 'STOE IPDS I'
_diffrn_measurement_method '1.5 deg omega scan'
_diffrn_radiation_monochromator graphite
_diffrn_radiation_source 'fine-focus sealed tube'
_diffrn_radiation_type MoK\a
_diffrn_radiation_wavelength 0.71073
_diffrn_reflns_av_R_equivalents 0.2005
_diffrn_reflns_av_sigmaI/netI 0.2310
_diffrn_reflns_limit_h_max 10
_diffrn_reflns_limit_h_min -11
_diffrn_reflns_limit_k_max 11
_diffrn_reflns_limit_k_min -11
_diffrn_reflns_limit_l_max 13
_diffrn_reflns_limit_l_min -13
_diffrn_reflns_number 5888
_diffrn_reflns_theta_full 27.49
_diffrn_reflns_theta_max 27.49
_diffrn_reflns_theta_min 2.49
_diffrn_standards_decay_% n/a
_diffrn_standards_interval_count n/a
_diffrn_standards_interval_time n/a
_diffrn_standards_number 0
_exptl_absorpt_coefficient_mu 0.435
_exptl_absorpt_correction_type none
_exptl_crystal_colour colourless
_exptl_crystal_density_diffrn 1.408
_exptl_crystal_density_method 'not measured'
_exptl_crystal_description blocklike
_exptl_crystal_F_000 324
_exptl_crystal_size_max 0.4
_exptl_crystal_size_mid 0.3
_exptl_crystal_size_min 0.3
_refine_diff_density_max 0.383
_refine_diff_density_min -0.749
_refine_diff_density_rms 0.087
_refine_ls_extinction_method none
_refine_ls_goodness_of_fit_ref 0.836
_refine_ls_hydrogen_treatment constr
_refine_ls_matrix_type full
_refine_ls_number_parameters 97
_refine_ls_number_reflns 1674
_refine_ls_number_restraints 0
_refine_ls_restrained_S_all 0.836
_refine_ls_R_factor_all 0.1428
_refine_ls_R_factor_gt 0.0579
_refine_ls_shift/su_max 0.003
_refine_ls_shift/su_mean 0.000
_refine_ls_structure_factor_coef Fsqd
_refine_ls_weighting_details 'calc w=1/[\s^2^(Fo^2^)+(0.0494P)^2^+0.0000P] where P=(Fo^2^+2Fc^2^)/3'
_refine_ls_weighting_scheme calc
_refine_ls_wR_factor_gt 0.1249
_refine_ls_wR_factor_ref 0.1475
_reflns_number_gt 678
_reflns_number_total 1674
_reflns_threshold_expression >2sigma(I)
_cod_data_source_file c2dt12047j.txt
_cod_data_source_block 2
_cod_depositor_comments
;
The following automatic conversions were performed:

'_refine_ls_hydrogen_treatment' value 'constrained' was replaced with
the value 'constr' as specified in the replacement file
'src/cod-tools/trunk/data/replacement-values/replacement_values.lst'.

Automatic conversion script
Id: cif_fix_values 5376 2017-05-30 11:51:03Z andrius 
;
_cod_original_cell_volume 732.1(3)
_cod_original_sg_symbol_H-M P21/c
_cod_database_code 7018484

loop_
_symmetry_equiv_pos_as_xyz
'x, y, z'
'-x, y+1/2, -z+1/2'
'-x, -y, -z'
'x, -y-1/2, z-1/2'

loop_
_atom_site_label
_atom_site_type_symbol
_atom_site_fract_x
_atom_site_fract_y
_atom_site_fract_z
_atom_site_U_iso_or_equiv
_atom_site_adp_type
_atom_site_occupancy
_atom_site_symmetry_multiplicity
_atom_site_calc_flag
_atom_site_refinement_flags
Ca1 Ca 0.5000 0.5000 0.5000 0.0270(3) Uani 1 2 d S
N1 N 0.6206(5) 0.6385(5) 0.7322(3) 0.0339(10) Uani 1 1 d .
N2 N 0.6321(5) 0.8166(5) 0.8966(4) 0.0389(11) Uani 1 1 d .
N3 N 0.7402(5) 0.3290(5) 0.5788(4) 0.0417(11) Uani 1 1 d .
N4 N 0.9779(6) 0.2412(6) 0.6082(5) 0.0625(15) Uani 1 1 d .
H4 H 1.0692 0.2339 0.6007 0.075 Uiso 1 1 calc R
C1 C 0.5864(6) 0.7775(6) 0.7578(4) 0.0377(12) Uani 1 1 d .
H1 H 0.5331 0.8471 0.6844 0.045 Uiso 1 1 calc R
C3 C 0.6972(6) 0.5709(6) 0.8666(4) 0.0367(12) Uani 1 1 d .
H3 H 0.7367 0.4705 0.8869 0.044 Uiso 1 1 calc R
C2 C 0.7026(6) 0.6830(6) 0.9637(4) 0.0364(12) Uani 1 1 d .
H2 H 0.7485 0.6691 1.0621 0.044 Uiso 1 1 calc R
C4 C 0.8624(7) 0.3448(7) 0.5451(5) 0.0488(14) Uani 1 1 d .
H4A H 0.8684 0.4204 0.4835 0.059 Uiso 1 1 calc R
C6 C 0.7815(8) 0.2037(7) 0.6677(5) 0.0524(15) Uani 1 1 d .
H6 H 0.7168 0.1622 0.7095 0.063 Uiso 1 1 calc R
C5 C 0.9268(9) 0.1496(8) 0.6859(6) 0.068(2) Uani 1 1 d .
H5 H 0.9817 0.0655 0.7412 0.082 Uiso 1 1 calc R

loop_
_atom_site_aniso_label
_atom_site_aniso_U_11
_atom_site_aniso_U_22
_atom_site_aniso_U_33
_atom_site_aniso_U_23
_atom_site_aniso_U_13
_atom_site_aniso_U_12
Ca1 0.0293(7) 0.0350(7) 0.0175(5) 0.0004(7) 0.0104(4) 0.0002(8)
N1 0.035(3) 0.036(2) 0.0247(18) -0.0024(17) 0.0076(17) 0.0039(19)
N2 0.042(3) 0.049(3) 0.0275(18) -0.0109(18) 0.0155(17) 0.001(2)
N3 0.037(3) 0.057(3) 0.031(2) 0.003(2) 0.0139(18) 0.009(2)
N4 0.037(3) 0.083(4) 0.060(3) -0.012(3) 0.013(2) 0.010(3)
C1 0.041(3) 0.046(3) 0.026(2) 0.002(2) 0.014(2) 0.008(2)
C3 0.042(3) 0.034(3) 0.029(2) 0.000(2) 0.010(2) -0.002(2)
C2 0.039(3) 0.047(3) 0.023(2) -0.002(2) 0.013(2) 0.005(3)
C4 0.046(4) 0.063(4) 0.037(3) 0.003(3) 0.018(2) 0.006(3)
C6 0.053(4) 0.062(4) 0.046(3) 0.012(3) 0.024(3) 0.016(3)
C5 0.065(5) 0.074(5) 0.053(3) 0.014(3) 0.012(3) 0.032(4)

loop_
_atom_type_symbol
_atom_type_description
_atom_type_scat_dispersion_real
_atom_type_scat_dispersion_imag
_atom_type_scat_source
C C 0.0033 0.0016 'International Tables Vol C Tables 4.2.6.8 and 6.1.1.4'
H H 0.0000 0.0000 'International Tables Vol C Tables 4.2.6.8 and 6.1.1.4'
N N 0.0061 0.0033 'International Tables Vol C Tables 4.2.6.8 and 6.1.1.4'
Ca Ca 0.2262 0.3064 'International Tables Vol C Tables 4.2.6.8 and 6.1.1.4'

loop_
_geom_angle_atom_site_label_1
_geom_angle_atom_site_label_2
_geom_angle_atom_site_label_3
_geom_angle
_geom_angle_site_symmetry_1
_geom_angle_site_symmetry_3
N3 Ca1 N3 180.000(1) 3_666 .
N3 Ca1 N2 89.21(14) 3_666 4_575
N3 Ca1 N2 90.79(14) . 4_575
N3 Ca1 N2 90.79(14) 3_666 2_646
N3 Ca1 N2 89.21(14) . 2_646
N2 Ca1 N2 180.00(15) 4_575 2_646
N3 Ca1 N1 90.14(13) 3_666 3_666
N3 Ca1 N1 89.86(13) . 3_666
N2 Ca1 N1 89.46(13) 4_575 3_666
N2 Ca1 N1 90.54(13) 2_646 3_666
N3 Ca1 N1 89.86(13) 3_666 .
N3 Ca1 N1 90.14(13) . .
N2 Ca1 N1 90.54(13) 4_575 .
N2 Ca1 N1 89.46(13) 2_646 .
N1 Ca1 N1 180.000(1) 3_666 .
C1 N1 C3 104.4(4) . .
C1 N1 Ca1 126.8(3) . .
C3 N1 Ca1 126.2(3) . .
C1 N2 C2 101.2(4) . .
C1 N2 Ca1 128.7(3) . 2_656
C2 N2 Ca1 122.2(3) . 2_656
C4 N3 C6 103.9(5) . .
C4 N3 Ca1 125.2(4) . .
C6 N3 Ca1 130.8(4) . .
C4 N4 C5 107.5(6) . .
N1 C1 N2 117.0(4) . .
C2 C3 N1 106.1(4) . .
N2 C2 C3 111.2(4) . .
N3 C4 N4 112.3(5) . .
C5 C6 N3 110.5(6) . .
C6 C5 N4 105.7(5) . .

loop_
_geom_bond_atom_site_label_1
_geom_bond_atom_site_label_2
_geom_bond_distance
_geom_bond_site_symmetry_2
Ca1 N3 2.465(4) 3_666
Ca1 N3 2.465(4) .
Ca1 N2 2.478(4) 4_575
Ca1 N2 2.478(4) 2_646
Ca1 N1 2.487(3) 3_666
Ca1 N1 2.487(3) .
N1 C1 1.298(6) .
N1 C3 1.394(5) .
N2 C1 1.357(5) .
N2 C2 1.363(6) .
N2 Ca1 2.478(4) 2_656
N3 C4 1.293(7) .
N3 C6 1.369(6) .
N4 C4 1.322(7) .
N4 C5 1.339(8) .
C3 C2 1.382(6) .
C6 C5 1.329(8) .
